data_7063600
loop_
_publ_author_name
'Short, Jonathan I.'
'Rushbridge, Elizabeth K.'
'Blundell, Toby J.'
'Ogar, Joseph O.'
'Yang, Songjie'
'Wallis, John D.'
'Martin, Lee'

_publ_section_title
;
 A series of enantiopure BEDT-TTF-acetamide derivatives with two
 stereogenic centres
;
_journal_name_full 'New Journal of Chemistry'
_journal_paper_doi 10.1039/D4NJ03967J
_journal_year 2025
_chemical_absolute_configuration rmad
_chemical_formula_moiety 'C20 H18 Cl N O S8'
_chemical_formula_sum 'C20 H18 Cl N O S8'
_chemical_formula_weight 580.28
_chemical_melting_point 449
_chemical_name_systematic
;
(1''R,5R)-N-(3-chlorophenyl)ethyl-(BEDT-TTF)-acetamide
;
_space_group_crystal_system monoclinic
_space_group_IT_number 4
_space_group_name_Hall 'P 2yb'
_space_group_name_H-M_alt 'P 1 21 1'
_atom_sites_solution_hydrogens mixed
_audit_creation_date 2024-06-12
_audit_creation_method
;
Olex2 1.5
(compiled 2024.02.16 svn.r378c4104 for OlexSys, GUI svn.r6928)
;
_audit_update_record
;
2024-09-07 deposited with the CCDC.	2024-12-11 downloaded from the CCDC.
;
_cell_angle_alpha 90
_cell_angle_beta 100.0935(10)
_cell_angle_gamma 90
_cell_formula_units_Z 4
_cell_length_a 9.49200(9)
_cell_length_b 12.29801(13)
_cell_length_c 21.6372(2)
_cell_measurement_reflns_used 26257
_cell_measurement_temperature 120.01(10)
_cell_measurement_theta_max 78.5740
_cell_measurement_theta_min 2.0380
_cell_volume 2486.68(4)
_computing_cell_refinement 'CrysAlisPro 1.171.42.92a (Rigaku OD, 2023)'
_computing_data_collection 'CrysAlisPro 1.171.42.92a (Rigaku OD, 2023)'
_computing_data_reduction 'CrysAlisPro 1.171.42.92a (Rigaku OD, 2023)'
_computing_molecular_graphics 'Olex2 1.5 (Dolomanov et al., 2009)'
_computing_publication_material 'Olex2 1.5 (Dolomanov et al., 2009)'
_computing_structure_refinement 'SHELXL 2018/3 (Sheldrick, 2015)'
_diffrn_ambient_environment N~2~
_diffrn_ambient_temperature 120.01(10)
_diffrn_detector 'Hybrid Pixel Array Detector'
_diffrn_detector_area_resol_mean 10.0000
_diffrn_detector_type 'HyPix-Arc 100'
_diffrn_measured_fraction_theta_full 1.000
_diffrn_measured_fraction_theta_max 0.964
_diffrn_measurement_device 'four-circle diffractometer'
_diffrn_measurement_device_type 'XtaLAB Synergy R, DW system, HyPix-Arc 100'
_diffrn_measurement_method '\w scans'
_diffrn_radiation_monochromator mirror
_diffrn_radiation_probe x-ray
_diffrn_radiation_type 'Cu K\a'
_diffrn_radiation_wavelength 1.54184
_diffrn_reflns_av_R_equivalents 0.0761
_diffrn_reflns_av_unetI/netI 0.0409
_diffrn_reflns_Laue_measured_fraction_full 1.000
_diffrn_reflns_Laue_measured_fraction_max 0.964
_diffrn_reflns_limit_h_max 11
_diffrn_reflns_limit_h_min -11
_diffrn_reflns_limit_k_max 15
_diffrn_reflns_limit_k_min -15
_diffrn_reflns_limit_l_max 26
_diffrn_reflns_limit_l_min -27
_diffrn_reflns_number 64381
_diffrn_reflns_point_group_measured_fraction_full 1.000
_diffrn_reflns_point_group_measured_fraction_max 0.933
_diffrn_reflns_theta_full 67.684
_diffrn_reflns_theta_max 79.549
_diffrn_reflns_theta_min 2.074
_diffrn_source 'Rotating-anode X-ray tube'
_diffrn_source_type 'Rigaku (Cu) X-ray Source'
_exptl_absorpt_coefficient_mu 7.767
_exptl_absorpt_correction_T_max 1.000
_exptl_absorpt_correction_T_min 0.127
_exptl_absorpt_correction_type gaussian
_exptl_absorpt_process_details
;
CrysAlisPro 1.171.42.92a (Rigaku Oxford Diffraction, 2023)
Numerical absorption correction based on gaussian integration over
a multifaceted crystal model
Empirical absorption correction using spherical harmonics,
implemented in SCALE3 ABSPACK scaling algorithm.
;
_exptl_crystal_colour yellow
_exptl_crystal_density_diffrn 1.550
_exptl_crystal_description plate
_exptl_crystal_F_000 1192
_exptl_crystal_size_max 0.293
_exptl_crystal_size_mid 0.207
_exptl_crystal_size_min 0.037
_refine_diff_density_max 0.502
_refine_diff_density_min -0.478
_refine_diff_density_rms 0.066
_refine_ls_abs_structure_details
;
 Flack x determined using 3735 quotients [(I+)-(I-)]/[(I+)+(I-)]
 (Parsons, Flack and Wagner, Acta Cryst. B69 (2013) 249-259).
;
_refine_ls_abs_structure_Flack -0.007(14)
_refine_ls_extinction_method none
_refine_ls_goodness_of_fit_ref 1.081
_refine_ls_hydrogen_treatment mixed
_refine_ls_matrix_type full
_refine_ls_number_parameters 569
_refine_ls_number_reflns 10079
_refine_ls_number_restraints 1
_refine_ls_restrained_S_all 1.081
_refine_ls_R_factor_all 0.0484
_refine_ls_R_factor_gt 0.0422
_refine_ls_shift/su_max 0.000
_refine_ls_shift/su_mean 0.000
_refine_ls_structure_factor_coef Fsqd
_refine_ls_weighting_details 'w=1/[\s^2^(Fo^2^)+(0.0660P)^2^+0.4517P] where P=(Fo^2^+2Fc^2^)/3'
_refine_ls_weighting_scheme calc
_refine_ls_wR_factor_gt 0.1071
_refine_ls_wR_factor_ref 0.1106
_reflns_Friedel_coverage 0.848
_reflns_Friedel_fraction_full 1.000
_reflns_Friedel_fraction_max 0.900
_reflns_number_gt 9024
_reflns_number_total 10079
_reflns_threshold_expression 'I > 2\s(I)'
_cod_data_source_file d4nj03967j2.cif
_cod_data_source_block RRCldonor
_cod_original_cell_volume 2486.67(4)
_cod_database_code 7063600
_shelx_shelxl_version_number 2018/3
_shelx_space_group_comment
;
The symmetry employed for this shelxl refinement is uniquely defined
by the following loop, which should always be used as a source of
symmetry information in preference to the above space-group names.
They are only intended as comments.
;
_olex2_refinement_description
;
1. Fixed Uiso
 At 1.2 times of:
  All C(H) groups, All C(H,H) groups
 At 1.5 times of:
  All C(H,H,H) groups
2.a Ternary CH refined with riding coordinates:
 C13(H13), C43(H43)
2.b Secondary CH2 refined with riding coordinates:
 C2(H2A,H2B), C9(H9A,H9B), C10(H10A,H10B), C11(H11A,H11B), C32(H32A,H32B),
 C39(H39A,H39B), C40(H40A,H40B), C41(H41A,H41B)
2.c Aromatic/amide H refined with riding coordinates:
 N1(H1), N31(H31), C16(H16), C18(H18), C19(H19), C20(H20), C48(H48), C46(H46),
 C49(H49), C50(H50)
2.d Idealised Me refined as rotating group:
 C14(H14A,H14B,H14C), C44(H44A,H44B,H44C)
;
_olex2_submission_special_instructions 'No special instructions were received'

loop_
_space_group_symop_operation_xyz
'x, y, z'
'-x, y+1/2, -z'

loop_
_atom_site_label
_atom_site_type_symbol
_atom_site_fract_x
_atom_site_fract_y
_atom_site_fract_z
_atom_site_U_iso_or_equiv
_atom_site_adp_type
_atom_site_occupancy
_atom_site_site_symmetry_order
_atom_site_calc_flag
_atom_site_refinement_flags_posn
_atom_site_refinement_flags_adp
_atom_site_refinement_flags_occupancy
_atom_site_disorder_assembly
_atom_site_disorder_group
Cl1 Cl -0.2477(2) 0.01356(17) -0.55796(9) 0.0780(6) Uani 1 1 d . . . . .
Cl31 Cl 0.20346(18) -0.02136(15) 0.49760(8) 0.0571(4) Uani 1 1 d . . . . .
S1 S 0.09796(14) 0.57671(11) -0.18110(6) 0.0335(3) Uani 1 1 d . . . . .
S2 S -0.14531(14) 0.67049(11) -0.31043(6) 0.0355(3) Uani 1 1 d . . . . .
S3 S 0.15486(14) 0.80858(11) -0.15612(6) 0.0338(3) Uani 1 1 d . . . . .
S4 S -0.06543(14) 0.89016(11) -0.25820(6) 0.0326(3) Uani 1 1 d . . . . .
S5 S 0.16474(13) 1.03744(11) -0.08405(6) 0.0327(3) Uani 1 1 d . . . . .
S6 S -0.05151(14) 1.12785(11) -0.18501(6) 0.0337(3) Uani 1 1 d . . . . .
S7 S 0.13248(15) 1.20279(12) 0.01010(6) 0.0364(3) Uani 1 1 d . . . . .
S8 S -0.11056(13) 1.32307(12) -0.11333(6) 0.0355(3) Uani 1 1 d . . . . .
S31 S 0.38361(15) 0.07521(11) 0.17078(6) 0.0366(3) Uani 1 1 d . . . . .
S32 S 0.63254(14) 0.17588(12) 0.29632(6) 0.0380(3) Uani 1 1 d . . . . .
S33 S 0.31177(12) 0.30707(11) 0.14718(5) 0.0298(3) Uani 1 1 d . . . . .
S34 S 0.52965(14) 0.39252(11) 0.24817(6) 0.0333(3) Uani 1 1 d . . . . .
S35 S 0.30899(13) 0.53922(11) 0.07252(6) 0.0323(3) Uani 1 1 d . . . . .
S36 S 0.51921(14) 0.62640(11) 0.17677(6) 0.0347(3) Uani 1 1 d . . . . .
S37 S 0.36282(15) 0.69913(12) -0.02122(6) 0.0391(3) Uani 1 1 d . . . . .
S38 S 0.59988(14) 0.81518(12) 0.10456(6) 0.0374(3) Uani 1 1 d . . . . .
O1 O -0.1141(3) 0.3014(3) -0.30297(16) 0.0297(7) Uani 1 1 d . . . . .
O31 O 0.6219(3) -0.1816(3) 0.3023(2) 0.0416(9) Uani 1 1 d . . . . .
N1 N 0.1037(4) 0.2350(4) -0.31125(19) 0.0279(9) Uani 1 1 d . . . . .
H1 H 0.196490 0.247044 -0.303166 0.031(15) Uiso 1 1 calc R . . . .
N31 N 0.4101(4) -0.2378(4) 0.3234(2) 0.0326(10) Uani 1 1 d . . . . .
H31 H 0.316745 -0.236415 0.311042 0.052(19) Uiso 1 1 calc R . . . .
C1 C 0.0029(5) 0.4958(5) -0.2467(2) 0.0289(10) Uani 1 1 d . . . . .
H1A H -0.095(6) 0.476(5) -0.235(3) 0.035 Uiso 1 1 d . U . . .
C2 C -0.0215(5) 0.5582(4) -0.3089(2) 0.0317(11) Uani 1 1 d . . . . .
H2A H -0.058710 0.507299 -0.343312 0.038 Uiso 1 1 calc R U . . .
H2B H 0.071417 0.586484 -0.316658 0.038 Uiso 1 1 calc R U . . .
C3 C 0.0504(5) 0.7096(4) -0.2020(2) 0.0290(11) Uani 1 1 d . . . . .
C4 C -0.0483(6) 0.7486(5) -0.2505(2) 0.0312(11) Uani 1 1 d . . . . .
C5 C 0.0421(5) 0.9171(4) -0.1849(2) 0.0334(12) Uani 1 1 d . . . . .
C6 C 0.0466(5) 1.0132(4) -0.1551(2) 0.0310(11) Uani 1 1 d . . . . .
C7 C 0.0754(5) 1.1565(4) -0.0667(2) 0.0304(11) Uani 1 1 d . . . . .
C8 C -0.0208(5) 1.1981(5) -0.1128(2) 0.0298(11) Uani 1 1 d . . . . .
C9 C 0.0227(5) 1.3236(5) 0.0111(2) 0.0336(11) Uani 1 1 d . . . . .
H9A H -0.073504 1.301545 0.018109 0.040 Uiso 1 1 calc R U . . .
H9B H 0.065725 1.370267 0.046700 0.040 Uiso 1 1 calc R U . . .
C10 C 0.0070(6) 1.3894(5) -0.0490(2) 0.0354(12) Uani 1 1 d . . . . .
H10A H 0.102434 1.399831 -0.060627 0.043 Uiso 1 1 calc R U . . .
H10B H -0.032018 1.462082 -0.041777 0.043 Uiso 1 1 calc R U . . .
C11 C 0.0944(5) 0.3948(4) -0.2491(2) 0.0302(11) Uani 1 1 d . . . . .
H11A H 0.182908 0.415435 -0.264569 0.036 Uiso 1 1 calc R U . . .
H11B H 0.122562 0.365586 -0.206098 0.036 Uiso 1 1 calc R U . . .
C12 C 0.0184(5) 0.3064(4) -0.2911(2) 0.0261(10) Uani 1 1 d . . . . .
C13 C 0.0527(5) 0.1372(4) -0.3461(2) 0.0265(10) Uani 1 1 d . . . . .
H13 H -0.032479 0.109717 -0.329509 0.032 Uiso 1 1 calc R U . . .
C14 C 0.1692(5) 0.0504(4) -0.3341(2) 0.0322(11) Uani 1 1 d . . . . .
H14A H 0.252342 0.074106 -0.351777 0.048 Uiso 1 1 calc R U . . .
H14B H 0.132446 -0.017973 -0.353930 0.048 Uiso 1 1 calc R U . . .
H14C H 0.197671 0.039228 -0.288751 0.048 Uiso 1 1 calc R U . . .
C16 C -0.0886(5) 0.0875(5) -0.4510(2) 0.0352(12) Uani 1 1 d . . . . .
H16 H -0.126975 0.028156 -0.431245 0.042 Uiso 1 1 calc R U . . .
C17 C -0.1282(7) 0.1041(6) -0.5156(3) 0.0487(17) Uani 1 1 d . . . . .
C18 C -0.0715(8) 0.1881(6) -0.5456(3) 0.059(2) Uani 1 1 d . . . . .
H18 H -0.097904 0.197921 -0.589684 0.071 Uiso 1 1 calc R U . . .
C19 C 0.0246(8) 0.2573(6) -0.5102(3) 0.0551(17) Uani 1 1 d . . . . .
H19 H 0.063911 0.316005 -0.530065 0.066 Uiso 1 1 calc R U . . .
C20 C 0.0645(6) 0.2429(5) -0.4465(3) 0.0410(13) Uani 1 1 d . . . . .
H20 H 0.131899 0.291072 -0.423083 0.049 Uiso 1 1 calc R U . . .
C15 C 0.0072(5) 0.1584(4) -0.4160(2) 0.0289(11) Uani 1 1 d . . . . .
C31 C 0.4899(5) -0.0020(5) 0.2353(2) 0.0296(11) Uani 1 1 d . . . . .
H31A H 0.587(6) -0.014(5) 0.223(3) 0.036 Uiso 1 1 d . U . . .
C32 C 0.5150(6) 0.0614(5) 0.2971(2) 0.0347(12) Uani 1 1 d . . . . .
H32A H 0.556269 0.011776 0.331540 0.042 Uiso 1 1 calc R U . . .
H32B H 0.421747 0.087472 0.305790 0.042 Uiso 1 1 calc R U . . .
C33 C 0.4248(5) 0.2103(4) 0.1911(2) 0.0294(11) Uani 1 1 d . . . . .
C34 C 0.5237(5) 0.2511(5) 0.2381(2) 0.0329(12) Uani 1 1 d . . . . .
C35 C 0.4214(5) 0.4171(4) 0.1753(2) 0.0308(11) Uani 1 1 d . . . . .
C36 C 0.4190(5) 0.5132(4) 0.1451(2) 0.0306(11) Uani 1 1 d . . . . .
C37 C 0.4100(5) 0.6530(4) 0.0562(2) 0.0326(11) Uani 1 1 d . . . . .
C38 C 0.5031(5) 0.6935(5) 0.1039(2) 0.0314(11) Uani 1 1 d . . . . .
C39 C 0.4659(6) 0.8240(5) -0.0196(2) 0.0372(12) Uani 1 1 d . . . . .
H39A H 0.562539 0.806219 -0.027959 0.045 Uiso 1 1 calc R U . . .
H39B H 0.419207 0.872210 -0.053799 0.045 Uiso 1 1 calc R U . . .
C40 C 0.4809(6) 0.8847(5) 0.0418(3) 0.0370(12) Uani 1 1 d . . . . .
H40A H 0.385410 0.892741 0.053664 0.044 Uiso 1 1 calc R U . . .
H40B H 0.518737 0.958464 0.036300 0.044 Uiso 1 1 calc R U . . .
C41 C 0.4097(5) -0.1080(5) 0.2404(2) 0.0311(11) Uani 1 1 d . . . . .
H41A H 0.313412 -0.091654 0.249702 0.037 Uiso 1 1 calc R U . . .
H41B H 0.397398 -0.146947 0.199776 0.037 Uiso 1 1 calc R U . . .
C42 C 0.4894(5) -0.1797(5) 0.2914(2) 0.0299(11) Uani 1 1 d . . . . .
C43 C 0.4671(6) -0.3038(5) 0.3777(2) 0.0356(12) Uani 1 1 d . . . . .
H43 H 0.571648 -0.314658 0.378120 0.043 Uiso 1 1 calc R U . . .
C44 C 0.3952(7) -0.4150(5) 0.3713(3) 0.0528(16) Uani 1 1 d . . . . .
H44A H 0.291247 -0.405836 0.365901 0.079 Uiso 1 1 calc R U . . .
H44B H 0.428681 -0.457939 0.409178 0.079 Uiso 1 1 calc R U . . .
H44C H 0.419589 -0.452707 0.334681 0.079 Uiso 1 1 calc R U . . .
C45 C 0.4498(5) -0.2486(5) 0.4391(3) 0.0336(12) Uani 1 1 d . . . . .
C48 C 0.4106(7) -0.1564(6) 0.5530(3) 0.0514(16) Uani 1 1 d . . . . .
H48 H 0.396342 -0.125512 0.591702 0.062 Uiso 1 1 calc R U . . .
C47 C 0.3307(6) -0.1234(5) 0.4975(3) 0.0409(13) Uani 1 1 d . . . . .
C46 C 0.3477(5) -0.1687(5) 0.4409(2) 0.0332(11) Uani 1 1 d . . . . .
H46 H 0.289146 -0.145051 0.403113 0.040 Uiso 1 1 calc R U . . .
C49 C 0.5128(8) -0.2360(7) 0.5516(3) 0.061(2) Uani 1 1 d . . . . .
H49 H 0.569979 -0.259766 0.589680 0.073 Uiso 1 1 calc R U . . .
C50 C 0.5325(7) -0.2813(6) 0.4954(3) 0.0503(16) Uani 1 1 d . . . . .
H50 H 0.603627 -0.335586 0.495223 0.060 Uiso 1 1 calc R U . . .

loop_
_atom_site_aniso_label
_atom_site_aniso_U_11
_atom_site_aniso_U_22
_atom_site_aniso_U_33
_atom_site_aniso_U_23
_atom_site_aniso_U_13
_atom_site_aniso_U_12
Cl1 0.0907(13) 0.0600(11) 0.0618(10) -0.0264(9) -0.0459(9) 0.0232(10)
Cl31 0.0544(9) 0.0463(9) 0.0748(10) -0.0210(8) 0.0235(8) -0.0015(7)
S1 0.0401(7) 0.0271(7) 0.0292(5) -0.0025(5) -0.0052(5) -0.0015(6)
S2 0.0317(6) 0.0319(8) 0.0374(6) -0.0031(6) -0.0093(5) -0.0030(6)
S3 0.0343(6) 0.0285(7) 0.0339(6) -0.0032(5) -0.0073(5) -0.0018(6)
S4 0.0359(6) 0.0300(7) 0.0288(6) 0.0016(5) -0.0027(5) -0.0027(6)
S5 0.0320(6) 0.0272(7) 0.0348(6) -0.0020(6) -0.0052(5) 0.0008(6)
S6 0.0391(7) 0.0306(7) 0.0278(5) 0.0016(5) -0.0043(5) 0.0017(6)
S7 0.0401(7) 0.0327(8) 0.0312(6) -0.0031(6) -0.0076(5) 0.0032(6)
S8 0.0317(6) 0.0362(8) 0.0348(6) -0.0005(6) -0.0042(5) 0.0070(6)
S31 0.0436(7) 0.0277(7) 0.0320(6) -0.0040(6) -0.0111(5) 0.0039(6)
S32 0.0343(7) 0.0328(8) 0.0394(6) -0.0030(6) -0.0148(5) 0.0044(6)
S33 0.0266(6) 0.0290(7) 0.0301(5) 0.0008(5) -0.0051(4) 0.0015(5)
S34 0.0364(6) 0.0296(7) 0.0295(5) -0.0043(5) -0.0060(5) 0.0009(6)
S35 0.0287(6) 0.0296(7) 0.0351(6) 0.0004(5) -0.0041(5) 0.0013(6)
S36 0.0401(7) 0.0303(7) 0.0302(6) -0.0028(5) -0.0029(5) -0.0019(6)
S37 0.0430(7) 0.0352(8) 0.0345(6) 0.0032(6) -0.0054(5) -0.0006(6)
S38 0.0347(6) 0.0372(8) 0.0384(6) -0.0012(6) 0.0013(5) -0.0070(6)
O1 0.0164(15) 0.030(2) 0.0401(18) -0.0021(16) -0.0009(13) -0.0022(14)
O31 0.0152(16) 0.041(2) 0.068(2) 0.015(2) 0.0053(16) 0.0055(16)
N1 0.0158(18) 0.033(2) 0.034(2) -0.0081(18) -0.0002(15) -0.0021(17)
N31 0.0153(19) 0.044(3) 0.038(2) 0.000(2) 0.0039(16) 0.0024(18)
C1 0.024(2) 0.030(3) 0.031(2) -0.002(2) 0.0025(18) -0.002(2)
C2 0.029(2) 0.035(3) 0.029(2) -0.004(2) -0.0017(19) -0.009(2)
C3 0.027(2) 0.029(3) 0.030(2) -0.005(2) 0.0011(18) -0.004(2)
C4 0.031(3) 0.030(3) 0.032(2) 0.000(2) 0.004(2) -0.005(2)
C5 0.032(3) 0.032(3) 0.034(3) 0.006(2) -0.002(2) -0.004(2)
C6 0.034(3) 0.027(3) 0.030(2) 0.004(2) -0.0001(19) -0.001(2)
C7 0.023(2) 0.032(3) 0.033(2) 0.003(2) -0.0048(18) -0.006(2)
C8 0.027(2) 0.031(3) 0.029(2) 0.000(2) -0.0017(18) -0.006(2)
C9 0.031(2) 0.035(3) 0.032(2) -0.005(2) -0.002(2) -0.002(2)
C10 0.035(3) 0.032(3) 0.039(3) -0.001(2) 0.005(2) 0.002(2)
C11 0.019(2) 0.032(3) 0.037(2) -0.011(2) -0.0028(18) -0.002(2)
C12 0.019(2) 0.025(3) 0.033(2) -0.003(2) 0.0005(17) -0.004(2)
C13 0.020(2) 0.026(3) 0.033(2) -0.007(2) 0.0012(18) -0.0014(19)
C14 0.024(2) 0.030(3) 0.041(3) -0.002(2) 0.001(2) 0.002(2)
C16 0.035(3) 0.031(3) 0.036(3) -0.009(2) -0.004(2) 0.009(2)
C17 0.055(4) 0.045(4) 0.038(3) -0.019(3) -0.012(3) 0.021(3)
C18 0.085(5) 0.055(4) 0.033(3) -0.004(3) 0.000(3) 0.037(4)
C19 0.076(5) 0.044(4) 0.046(3) 0.009(3) 0.013(3) 0.011(4)
C20 0.044(3) 0.036(3) 0.043(3) 0.002(2) 0.010(3) 0.005(3)
C15 0.023(2) 0.029(3) 0.033(2) -0.004(2) 0.0012(18) 0.008(2)
C31 0.024(2) 0.031(3) 0.032(2) -0.002(2) -0.0026(19) 0.006(2)
C32 0.032(3) 0.036(3) 0.032(2) 0.000(2) -0.007(2) 0.013(2)
C33 0.024(2) 0.030(3) 0.030(2) 0.000(2) -0.0050(18) 0.005(2)
C34 0.029(3) 0.032(3) 0.036(2) -0.005(2) 0.000(2) 0.001(2)
C35 0.028(2) 0.031(3) 0.033(2) -0.008(2) 0.0025(19) 0.001(2)
C36 0.029(2) 0.028(3) 0.034(2) -0.004(2) 0.0036(19) 0.002(2)
C37 0.031(2) 0.031(3) 0.033(2) -0.001(2) -0.002(2) 0.008(2)
C38 0.031(3) 0.027(3) 0.034(2) -0.004(2) 0.002(2) 0.007(2)
C39 0.033(3) 0.043(3) 0.035(3) 0.005(3) 0.004(2) 0.001(3)
C40 0.038(3) 0.031(3) 0.043(3) 0.003(2) 0.010(2) -0.001(2)
C41 0.018(2) 0.037(3) 0.037(2) -0.001(2) 0.0000(19) 0.004(2)
C42 0.015(2) 0.033(3) 0.040(2) 0.001(2) 0.0007(18) 0.004(2)
C43 0.026(2) 0.036(3) 0.045(3) 0.010(2) 0.008(2) 0.010(2)
C44 0.061(4) 0.034(3) 0.069(4) -0.002(3) 0.024(3) 0.006(3)
C45 0.021(2) 0.038(3) 0.041(3) 0.009(2) 0.004(2) 0.001(2)
C48 0.053(4) 0.060(5) 0.039(3) -0.004(3) 0.003(3) -0.015(3)
C47 0.035(3) 0.040(3) 0.049(3) -0.007(3) 0.010(2) -0.010(3)
C46 0.026(2) 0.036(3) 0.037(2) 0.002(2) 0.002(2) 0.001(2)
C49 0.060(4) 0.079(5) 0.038(3) 0.013(3) -0.008(3) -0.008(4)
C50 0.043(3) 0.049(4) 0.055(4) 0.015(3) -0.003(3) 0.009(3)

loop_
_atom_type_symbol
_atom_type_description
_atom_type_scat_dispersion_real
_atom_type_scat_dispersion_imag
_atom_type_scat_source
C C 0.0181 0.0091 'International Tables Vol C Tables 4.2.6.8 and 6.1.1.4'
H H 0.0000 0.0000 'International Tables Vol C Tables 4.2.6.8 and 6.1.1.4'
N N 0.0311 0.0180 'International Tables Vol C Tables 4.2.6.8 and 6.1.1.4'
O O 0.0492 0.0322 'International Tables Vol C Tables 4.2.6.8 and 6.1.1.4'
S S 0.3331 0.5567 'International Tables Vol C Tables 4.2.6.8 and 6.1.1.4'
Cl Cl 0.3639 0.7018 'International Tables Vol C Tables 4.2.6.8 and 6.1.1.4'

loop_
_geom_angle_atom_site_label_1
_geom_angle_atom_site_label_2
_geom_angle_atom_site_label_3
_geom_angle
_geom_angle_site_symmetry_1
_geom_angle_site_symmetry_3
_geom_angle_publ_flag
C3 S1 C1 103.8(2) . . ?
C4 S2 C2 98.6(2) . . ?
C5 S3 C3 94.5(2) . . ?
C4 S4 C5 94.1(3) . . ?
C6 S5 C7 94.0(2) . . ?
C6 S6 C8 94.1(2) . . ?
C7 S7 C9 101.2(2) . . ?
C8 S8 C10 99.0(2) . . ?
C33 S31 C31 103.4(2) . . ?
C34 S32 C32 97.5(2) . . ?
C35 S33 C33 93.8(2) . . ?
C35 S34 C34 93.3(2) . . ?
C36 S35 C37 93.7(2) . . ?
C36 S36 C38 93.7(2) . . ?
C37 S37 C39 102.1(2) . . ?
C38 S38 C40 98.0(3) . . ?
C12 N1 H1 118.2 . . ?
C12 N1 C13 123.6(4) . . ?
C13 N1 H1 118.2 . . ?
C42 N31 H31 117.9 . . ?
C42 N31 C43 124.2(4) . . ?
C43 N31 H31 117.9 . . ?
S1 C1 H1A 106(3) . . ?
C2 C1 S1 112.7(4) . . ?
C2 C1 H1A 110(3) . . ?
C11 C1 S1 105.3(3) . . ?
C11 C1 H1A 111(3) . . ?
C11 C1 C2 112.3(4) . . ?
S2 C2 H2A 108.9 . . ?
S2 C2 H2B 108.9 . . ?
C1 C2 S2 113.4(4) . . ?
C1 C2 H2A 108.9 . . ?
C1 C2 H2B 108.9 . . ?
H2A C2 H2B 107.7 . . ?
S1 C3 S3 114.1(3) . . ?
C4 C3 S1 130.0(4) . . ?
C4 C3 S3 115.7(4) . . ?
S2 C4 S4 116.7(3) . . ?
C3 C4 S2 125.5(4) . . ?
C3 C4 S4 117.5(4) . . ?
S3 C5 S4 113.4(3) . . ?
C6 C5 S3 122.2(4) . . ?
C6 C5 S4 124.2(4) . . ?
S6 C6 S5 113.7(3) . . ?
C5 C6 S5 122.0(4) . . ?
C5 C6 S6 124.2(4) . . ?
S7 C7 S5 113.0(3) . . ?
C8 C7 S5 116.9(4) . . ?
C8 C7 S7 130.1(4) . . ?
S8 C8 S6 114.7(3) . . ?
C7 C8 S6 117.4(4) . . ?
C7 C8 S8 127.6(4) . . ?
S7 C9 H9A 108.9 . . ?
S7 C9 H9B 108.9 . . ?
H9A C9 H9B 107.7 . . ?
C10 C9 S7 113.4(4) . . ?
C10 C9 H9A 108.9 . . ?
C10 C9 H9B 108.9 . . ?
S8 C10 H10A 109.3 . . ?
S8 C10 H10B 109.3 . . ?
C9 C10 S8 111.8(4) . . ?
C9 C10 H10A 109.3 . . ?
C9 C10 H10B 109.3 . . ?
H10A C10 H10B 107.9 . . ?
C1 C11 H11A 109.0 . . ?
C1 C11 H11B 109.0 . . ?
H11A C11 H11B 107.8 . . ?
C12 C11 C1 113.0(4) . . ?
C12 C11 H11A 109.0 . . ?
C12 C11 H11B 109.0 . . ?
O1 C12 N1 123.8(4) . . ?
O1 C12 C11 121.3(4) . . ?
N1 C12 C11 114.8(4) . . ?
N1 C13 H13 108.0 . . ?
N1 C13 C14 108.9(4) . . ?
N1 C13 C15 112.6(4) . . ?
C14 C13 H13 108.0 . . ?
C15 C13 H13 108.0 . . ?
C15 C13 C14 111.2(4) . . ?
C13 C14 H14A 109.5 . . ?
C13 C14 H14B 109.5 . . ?
C13 C14 H14C 109.5 . . ?
H14A C14 H14B 109.5 . . ?
H14A C14 H14C 109.5 . . ?
H14B C14 H14C 109.5 . . ?
C17 C16 H16 120.3 . . ?
C15 C16 H16 120.3 . . ?
C15 C16 C17 119.4(6) . . ?
C16 C17 Cl1 118.2(6) . . ?
C18 C17 Cl1 120.3(5) . . ?
C18 C17 C16 121.5(6) . . ?
C17 C18 H18 120.8 . . ?
C19 C18 C17 118.3(6) . . ?
C19 C18 H18 120.8 . . ?
C18 C19 H19 119.4 . . ?
C20 C19 C18 121.2(7) . . ?
C20 C19 H19 119.4 . . ?
C19 C20 H20 119.7 . . ?
C19 C20 C15 120.6(6) . . ?
C15 C20 H20 119.7 . . ?
C16 C15 C13 118.7(5) . . ?
C16 C15 C20 119.0(5) . . ?
C20 C15 C13 122.2(5) . . ?
S31 C31 H31A 107(3) . . ?
C32 C31 S31 112.4(4) . . ?
C32 C31 H31A 107(3) . . ?
C41 C31 S31 106.4(3) . . ?
C41 C31 H31A 112(4) . . ?
C41 C31 C32 112.1(4) . . ?
S32 C32 H32A 109.0 . . ?
S32 C32 H32B 109.0 . . ?
C31 C32 S32 113.1(4) . . ?
C31 C32 H32A 109.0 . . ?
C31 C32 H32B 109.0 . . ?
H32A C32 H32B 107.8 . . ?
S31 C33 S33 114.7(3) . . ?
C34 C33 S31 129.6(4) . . ?
C34 C33 S33 115.5(4) . . ?
S32 C34 S34 115.7(3) . . ?
C33 C34 S32 126.2(4) . . ?
C33 C34 S34 117.7(4) . . ?
S33 C35 S34 113.5(3) . . ?
C36 C35 S33 123.4(4) . . ?
C36 C35 S34 123.0(4) . . ?
S35 C36 S36 113.7(3) . . ?
C35 C36 S35 123.3(4) . . ?
C35 C36 S36 122.9(4) . . ?
S37 C37 S35 113.0(3) . . ?
C38 C37 S35 116.8(4) . . ?
C38 C37 S37 130.1(5) . . ?
S38 C38 S36 115.4(3) . . ?
C37 C38 S36 117.4(4) . . ?
C37 C38 S38 126.9(4) . . ?
S37 C39 H39A 108.8 . . ?
S37 C39 H39B 108.8 . . ?
H39A C39 H39B 107.7 . . ?
C40 C39 S37 113.7(4) . . ?
C40 C39 H39A 108.8 . . ?
C40 C39 H39B 108.8 . . ?
S38 C40 H40A 109.2 . . ?
S38 C40 H40B 109.2 . . ?
C39 C40 S38 112.0(4) . . ?
C39 C40 H40A 109.2 . . ?
C39 C40 H40B 109.2 . . ?
H40A C40 H40B 107.9 . . ?
C31 C41 H41A 109.4 . . ?
C31 C41 H41B 109.4 . . ?
H41A C41 H41B 108.0 . . ?
C42 C41 C31 111.1(4) . . ?
C42 C41 H41A 109.4 . . ?
C42 C41 H41B 109.4 . . ?
O31 C42 N31 123.0(5) . . ?
O31 C42 C41 120.9(5) . . ?
N31 C42 C41 116.2(4) . . ?
N31 C43 H43 108.0 . . ?
N31 C43 C44 109.3(5) . . ?
N31 C43 C45 111.9(4) . . ?
C44 C43 H43 108.0 . . ?
C44 C43 C45 111.4(5) . . ?
C45 C43 H43 108.0 . . ?
C43 C44 H44A 109.5 . . ?
C43 C44 H44B 109.5 . . ?
C43 C44 H44C 109.5 . . ?
H44A C44 H44B 109.5 . . ?
H44A C44 H44C 109.5 . . ?
H44B C44 H44C 109.5 . . ?
C46 C45 C43 121.5(4) . . ?
C46 C45 C50 118.1(5) . . ?
C50 C45 C43 120.3(5) . . ?
C47 C48 H48 120.8 . . ?
C47 C48 C49 118.4(6) . . ?
C49 C48 H48 120.8 . . ?
C48 C47 Cl31 119.5(5) . . ?
C48 C47 C46 121.8(6) . . ?
C46 C47 Cl31 118.7(5) . . ?
C45 C46 H46 119.9 . . ?
C47 C46 C45 120.2(5) . . ?
C47 C46 H46 119.9 . . ?
C48 C49 H49 119.7 . . ?
C50 C49 C48 120.7(6) . . ?
C50 C49 H49 119.7 . . ?
C45 C50 H50 119.6 . . ?
C49 C50 C45 120.9(6) . . ?
C49 C50 H50 119.6 . . ?

loop_
_geom_bond_atom_site_label_1
_geom_bond_atom_site_label_2
_geom_bond_distance
_geom_bond_site_symmetry_2
_geom_bond_publ_flag
Cl1 C17 1.733(6) . ?
Cl31 C47 1.742(6) . ?
S1 C1 1.836(5) . ?
S1 C3 1.734(6) . ?
S2 C2 1.810(6) . ?
S2 C4 1.741(5) . ?
S3 C3 1.762(5) . ?
S3 C5 1.755(5) . ?
S4 C4 1.754(6) . ?
S4 C5 1.761(5) . ?
S5 C6 1.762(5) . ?
S5 C7 1.765(6) . ?
S6 C6 1.750(5) . ?
S6 C8 1.765(5) . ?
S7 C7 1.751(5) . ?
S7 C9 1.817(6) . ?
S8 C8 1.757(6) . ?
S8 C10 1.818(6) . ?
S31 C31 1.837(5) . ?
S31 C33 1.745(6) . ?
S32 C32 1.798(6) . ?
S32 C34 1.748(5) . ?
S33 C33 1.764(5) . ?
S33 C35 1.750(5) . ?
S34 C34 1.753(6) . ?
S34 C35 1.751(5) . ?
S35 C36 1.756(5) . ?
S35 C37 1.766(6) . ?
S36 C36 1.756(5) . ?
S36 C38 1.762(5) . ?
S37 C37 1.751(5) . ?
S37 C39 1.818(6) . ?
S38 C38 1.755(6) . ?
S38 C40 1.821(6) . ?
O1 C12 1.240(5) . ?
O31 C42 1.238(6) . ?
N1 H1 0.8800 . ?
N1 C12 1.320(6) . ?
N1 C13 1.456(6) . ?
N31 H31 0.8800 . ?
N31 C42 1.319(7) . ?
N31 C43 1.453(7) . ?
C1 H1A 1.04(6) . ?
C1 C2 1.530(7) . ?
C1 C11 1.522(7) . ?
C2 H2A 0.9900 . ?
C2 H2B 0.9900 . ?
C3 C4 1.366(7) . ?
C5 C6 1.343(8) . ?
C7 C8 1.330(7) . ?
C9 H9A 0.9900 . ?
C9 H9B 0.9900 . ?
C9 C10 1.516(7) . ?
C10 H10A 0.9900 . ?
C10 H10B 0.9900 . ?
C11 H11A 0.9900 . ?
C11 H11B 0.9900 . ?
C11 C12 1.515(7) . ?
C13 H13 1.0000 . ?
C13 C14 1.527(7) . ?
C13 C15 1.520(7) . ?
C14 H14A 0.9800 . ?
C14 H14B 0.9800 . ?
C14 H14C 0.9800 . ?
C16 H16 0.9500 . ?
C16 C17 1.397(8) . ?
C16 C15 1.385(7) . ?
C17 C18 1.379(10) . ?
C18 H18 0.9500 . ?
C18 C19 1.378(11) . ?
C19 H19 0.9500 . ?
C19 C20 1.375(9) . ?
C20 H20 0.9500 . ?
C20 C15 1.392(8) . ?
C31 H31A 1.02(6) . ?
C31 C32 1.529(7) . ?
C31 C41 1.523(8) . ?
C32 H32A 0.9900 . ?
C32 H32B 0.9900 . ?
C33 C34 1.353(7) . ?
C35 C36 1.349(8) . ?
C37 C38 1.332(7) . ?
C39 H39A 0.9900 . ?
C39 H39B 0.9900 . ?
C39 C40 1.508(8) . ?
C40 H40A 0.9900 . ?
C40 H40B 0.9900 . ?
C41 H41A 0.9900 . ?
C41 H41B 0.9900 . ?
C41 C42 1.509(7) . ?
C43 H43 1.0000 . ?
C43 C44 1.523(9) . ?
C43 C45 1.526(8) . ?
C44 H44A 0.9800 . ?
C44 H44B 0.9800 . ?
C44 H44C 0.9800 . ?
C45 C46 1.386(8) . ?
C45 C50 1.388(8) . ?
C48 H48 0.9500 . ?
C48 C47 1.365(8) . ?
C48 C49 1.382(10) . ?
C47 C46 1.381(8) . ?
C46 H46 0.9500 . ?
C49 H49 0.9500 . ?
C49 C50 1.380(10) . ?
C50 H50 0.9500 . ?

loop_
_geom_hbond_atom_site_label_D
_geom_hbond_atom_site_label_H
_geom_hbond_atom_site_label_A
_geom_hbond_distance_DH
_geom_hbond_distance_HA
_geom_hbond_distance_DA
_geom_hbond_angle_DHA
_geom_hbond_site_symmetry_A
_geom_hbond_publ_flag
N1 H1 O31 0.88 1.93 2.774(5) 159.9 2_655 yes
N31 H31 O1 0.88 1.96 2.809(5) 162.5 2_545 yes

loop_
_geom_torsion_atom_site_label_1
_geom_torsion_atom_site_label_2
_geom_torsion_atom_site_label_3
_geom_torsion_atom_site_label_4
_geom_torsion
_geom_torsion_site_symmetry_1
_geom_torsion_site_symmetry_2
_geom_torsion_site_symmetry_3
_geom_torsion_site_symmetry_4
_geom_torsion_publ_flag
Cl1 C17 C18 C19 -179.2(5) . . . . ?
Cl31 C47 C46 C45 178.8(4) . . . . ?
S1 C1 C2 S2 -67.6(4) . . . . ?
S1 C1 C11 C12 167.5(4) . . . . ?
S1 C3 C4 S2 -6.0(7) . . . . ?
S1 C3 C4 S4 -178.8(3) . . . . ?
S3 C3 C4 S2 169.2(3) . . . . ?
S3 C3 C4 S4 -3.5(6) . . . . ?
S3 C5 C6 S5 -0.9(7) . . . . ?
S3 C5 C6 S6 174.1(3) . . . . ?
S4 C5 C6 S5 -176.1(3) . . . . ?
S4 C5 C6 S6 -1.1(7) . . . . ?
S5 C7 C8 S6 1.6(6) . . . . ?
S5 C7 C8 S8 -171.6(3) . . . . ?
S7 C7 C8 S6 -179.8(3) . . . . ?
S7 C7 C8 S8 7.0(8) . . . . ?
S7 C9 C10 S8 73.1(4) . . . . ?
S31 C31 C32 S32 -69.2(4) . . . . ?
S31 C31 C41 C42 178.7(3) . . . . ?
S31 C33 C34 S32 -4.8(8) . . . . ?
S31 C33 C34 S34 -176.3(3) . . . . ?
S33 C33 C34 S32 170.2(3) . . . . ?
S33 C33 C34 S34 -1.3(6) . . . . ?
S33 C35 C36 S35 -1.8(7) . . . . ?
S33 C35 C36 S36 174.8(3) . . . . ?
S34 C35 C36 S35 -179.1(3) . . . . ?
S34 C35 C36 S36 -2.4(7) . . . . ?
S35 C37 C38 S36 2.1(6) . . . . ?
S35 C37 C38 S38 -171.0(3) . . . . ?
S37 C37 C38 S36 178.3(3) . . . . ?
S37 C37 C38 S38 5.2(8) . . . . ?
S37 C39 C40 S38 71.3(5) . . . . ?
N1 C13 C15 C16 -156.9(4) . . . . ?
N1 C13 C15 C20 26.8(6) . . . . ?
N31 C43 C45 C46 22.3(7) . . . . ?
N31 C43 C45 C50 -160.8(5) . . . . ?
C1 S1 C3 S3 -167.2(3) . . . . ?
C1 S1 C3 C4 8.1(5) . . . . ?
C1 C11 C12 O1 -23.9(7) . . . . ?
C1 C11 C12 N1 158.6(4) . . . . ?
C2 S2 C4 S4 147.0(3) . . . . ?
C2 S2 C4 C3 -25.7(5) . . . . ?
C2 C1 C11 C12 -69.5(5) . . . . ?
C3 S1 C1 C2 28.6(4) . . . . ?
C3 S1 C1 C11 151.3(3) . . . . ?
C3 S3 C5 S4 -21.9(3) . . . . ?
C3 S3 C5 C6 162.4(5) . . . . ?
C4 S2 C2 C1 62.7(4) . . . . ?
C4 S4 C5 S3 20.4(3) . . . . ?
C4 S4 C5 C6 -164.1(5) . . . . ?
C5 S3 C3 S1 -168.7(3) . . . . ?
C5 S3 C3 C4 15.3(4) . . . . ?
C5 S4 C4 S2 176.4(3) . . . . ?
C5 S4 C4 C3 -10.2(5) . . . . ?
C6 S5 C7 S7 168.6(3) . . . . ?
C6 S5 C7 C8 -12.6(5) . . . . ?
C6 S6 C8 S8 -175.5(3) . . . . ?
C6 S6 C8 C7 10.4(5) . . . . ?
C7 S5 C6 S6 19.2(3) . . . . ?
C7 S5 C6 C5 -165.3(5) . . . . ?
C7 S7 C9 C10 -40.4(4) . . . . ?
C8 S6 C6 S5 -18.6(3) . . . . ?
C8 S6 C6 C5 166.1(5) . . . . ?
C8 S8 C10 C9 -56.5(4) . . . . ?
C9 S7 C7 S5 179.4(3) . . . . ?
C9 S7 C7 C8 0.7(6) . . . . ?
C10 S8 C8 S6 -155.5(3) . . . . ?
C10 S8 C8 C7 17.9(5) . . . . ?
C11 C1 C2 S2 173.8(3) . . . . ?
C12 N1 C13 C14 -152.3(5) . . . . ?
C12 N1 C13 C15 83.8(6) . . . . ?
C13 N1 C12 O1 -4.6(8) . . . . ?
C13 N1 C12 C11 172.9(4) . . . . ?
C14 C13 C15 C16 80.6(5) . . . . ?
C14 C13 C15 C20 -95.8(6) . . . . ?
C16 C17 C18 C19 -1.1(9) . . . . ?
C17 C16 C15 C13 -178.1(5) . . . . ?
C17 C16 C15 C20 -1.7(7) . . . . ?
C17 C18 C19 C20 0.7(10) . . . . ?
C18 C19 C20 C15 -0.8(10) . . . . ?
C19 C20 C15 C13 177.7(5) . . . . ?
C19 C20 C15 C16 1.3(8) . . . . ?
C15 C16 C17 Cl1 179.8(4) . . . . ?
C15 C16 C17 C18 1.6(8) . . . . ?
C31 S31 C33 S33 -167.4(3) . . . . ?
C31 S31 C33 C34 7.6(6) . . . . ?
C31 C41 C42 O31 -34.7(7) . . . . ?
C31 C41 C42 N31 144.5(5) . . . . ?
C32 S32 C34 S34 144.3(3) . . . . ?
C32 S32 C34 C33 -27.4(5) . . . . ?
C32 C31 C41 C42 -58.0(5) . . . . ?
C33 S31 C31 C32 28.9(4) . . . . ?
C33 S31 C31 C41 151.9(3) . . . . ?
C33 S33 C35 S34 -24.4(3) . . . . ?
C33 S33 C35 C36 158.1(5) . . . . ?
C34 S32 C32 C31 64.4(4) . . . . ?
C34 S34 C35 S33 23.7(3) . . . . ?
C34 S34 C35 C36 -158.8(5) . . . . ?
C35 S33 C33 S31 -168.9(3) . . . . ?
C35 S33 C33 C34 15.4(4) . . . . ?
C35 S34 C34 S32 174.1(3) . . . . ?
C35 S34 C34 C33 -13.5(5) . . . . ?
C36 S35 C37 S37 169.0(3) . . . . ?
C36 S35 C37 C38 -14.2(5) . . . . ?
C36 S36 C38 S38 -175.0(3) . . . . ?
C36 S36 C38 C37 11.1(5) . . . . ?
C37 S35 C36 S36 21.3(3) . . . . ?
C37 S35 C36 C35 -161.8(5) . . . . ?
C37 S37 C39 C40 -34.8(5) . . . . ?
C38 S36 C36 S35 -20.4(3) . . . . ?
C38 S36 C36 C35 162.6(5) . . . . ?
C38 S38 C40 C39 -60.6(4) . . . . ?
C39 S37 C37 S35 172.7(3) . . . . ?
C39 S37 C37 C38 -3.6(6) . . . . ?
C40 S38 C38 S36 -149.8(3) . . . . ?
C40 S38 C38 C37 23.4(5) . . . . ?
C41 C31 C32 S32 171.0(3) . . . . ?
C42 N31 C43 C44 -133.8(5) . . . . ?
C42 N31 C43 C45 102.3(6) . . . . ?
C43 N31 C42 O31 4.9(9) . . . . ?
C43 N31 C42 C41 -174.3(5) . . . . ?
C43 C45 C46 C47 177.3(5) . . . . ?
C43 C45 C50 C49 -176.6(6) . . . . ?
C44 C43 C45 C46 -100.4(6) . . . . ?
C44 C43 C45 C50 76.4(7) . . . . ?
C48 C47 C46 C45 -1.3(9) . . . . ?
C48 C49 C50 C45 -0.4(11) . . . . ?
C47 C48 C49 C50 -0.5(10) . . . . ?
C46 C45 C50 C49 0.4(9) . . . . ?
C49 C48 C47 Cl31 -178.8(5) . . . . ?
C49 C48 C47 C46 1.3(9) . . . . ?
C50 C45 C46 C47 0.4(8) . . . . ?
